data_7100465
loop_
_publ_author_name
'Hong-Cai Zhou.'
'Yanxiong Ke.'
'Shengqian Ma.'
'Tracy M. Petersen'
'Daofeng Sun'

_publ_section_title
;
Syntheses, characterization, and photoluminescence of
isostructural Mn, Co, and Zn MOFs having a diamondoid structure with
large tetrahedral cages and high thermal stability
;
_journal_name_full 'Chemical Communications'
_journal_paper_doi 10.1039/b502007g
_journal_year 2005
_chemical_formula_moiety 'Mn6 O 2(C24 H12 N3 O6) 2(C24 H13 N3 O6) 2.5(H2 O)'
_chemical_formula_sum 'C96 H55 Mn6 N12 O27.5'
_chemical_formula_weight 2146.16
_space_group_IT_number 203
_symmetry_cell_setting cubic
_symmetry_space_group_name_Hall '-F 2uv 2vw 3'
_symmetry_space_group_name_H-M 'F d -3 :2'
_cell_angle_alpha 90.00
_cell_angle_beta 90.00
_cell_angle_gamma 90.00
_cell_formula_units_Z 8
_cell_length_a 25.764(6)
_cell_length_b 25.764(6)
_cell_length_c 25.764(6)
_cell_measurement_temperature 213(2)
_cell_volume 17102(7)
_diffrn_ambient_temperature 293(2)
_exptl_crystal_density_diffrn 1.667
_exptl_crystal_density_meas ?
_cod_depositor_comments
;
The following automatic conversions were performed:
'_symmetry_cell_setting' value 'Cubic' changed to 'cubic' according to
'/home/saulius/struct/CIF-dictionaries/cif_core.dic' dictionary named
'cif_core.dic' version 2.4.1 from 2010-06-29.

Automatic conversion script
Id: cif_fix_enum 1527 2010-12-29 10:47:43Z saulius 

The following automatic conversions were performed:

'_exptl_crystal_density_meas' value 'none' was changed to '?' - the
value is perceived as not measured.

Automatic conversion script
Id: cif_fix_values 3008 2015-01-20 13:52:24Z robertas 
;
_cod_original_sg_symbol_H-M Fd-3
_cod_original_formula_sum 'C96 H55 Mn6 N12 O27.50'
_cod_database_code 7100465

loop_
_symmetry_equiv_pos_as_xyz
'x, y, z'
'-x+1/4, -y+1/4, z'
'-x+1/4, y, -z+1/4'
'x, -y+1/4, -z+1/4'
'z, x, y'
'z, -x+1/4, -y+1/4'
'-z+1/4, -x+1/4, y'
'-z+1/4, x, -y+1/4'
'y, z, x'
'-y+1/4, z, -x+1/4'
'y, -z+1/4, -x+1/4'
'-y+1/4, -z+1/4, x'
'x, y+1/2, z+1/2'
'-x+1/4, -y+3/4, z+1/2'
'-x+1/4, y+1/2, -z+3/4'
'x, -y+3/4, -z+3/4'
'z, x+1/2, y+1/2'
'z, -x+3/4, -y+3/4'
'-z+1/4, -x+3/4, y+1/2'
'-z+1/4, x+1/2, -y+3/4'
'y, z+1/2, x+1/2'
'-y+1/4, z+1/2, -x+3/4'
'y, -z+3/4, -x+3/4'
'-y+1/4, -z+3/4, x+1/2'
'x+1/2, y, z+1/2'
'-x+3/4, -y+1/4, z+1/2'
'-x+3/4, y, -z+3/4'
'x+1/2, -y+1/4, -z+3/4'
'z+1/2, x, y+1/2'
'z+1/2, -x+1/4, -y+3/4'
'-z+3/4, -x+1/4, y+1/2'
'-z+3/4, x, -y+3/4'
'y+1/2, z, x+1/2'
'-y+3/4, z, -x+3/4'
'y+1/2, -z+1/4, -x+3/4'
'-y+3/4, -z+1/4, x+1/2'
'x+1/2, y+1/2, z'
'-x+3/4, -y+3/4, z'
'-x+3/4, y+1/2, -z+1/4'
'x+1/2, -y+3/4, -z+1/4'
'z+1/2, x+1/2, y'
'z+1/2, -x+3/4, -y+1/4'
'-z+3/4, -x+3/4, y'
'-z+3/4, x+1/2, -y+1/4'
'y+1/2, z+1/2, x'
'-y+3/4, z+1/2, -x+1/4'
'y+1/2, -z+3/4, -x+1/4'
'-y+3/4, -z+3/4, x'
'-x, -y, -z'
'x-1/4, y-1/4, -z'
'x-1/4, -y, z-1/4'
'-x, y-1/4, z-1/4'
'-z, -x, -y'
'-z, x-1/4, y-1/4'
'z-1/4, x-1/4, -y'
'z-1/4, -x, y-1/4'
'-y, -z, -x'
'y-1/4, -z, x-1/4'
'-y, z-1/4, x-1/4'
'y-1/4, z-1/4, -x'
'-x, -y+1/2, -z+1/2'
'x-1/4, y+1/4, -z+1/2'
'x-1/4, -y+1/2, z+1/4'
'-x, y+1/4, z+1/4'
'-z, -x+1/2, -y+1/2'
'-z, x+1/4, y+1/4'
'z-1/4, x+1/4, -y+1/2'
'z-1/4, -x+1/2, y+1/4'
'-y, -z+1/2, -x+1/2'
'y-1/4, -z+1/2, x+1/4'
'-y, z+1/4, x+1/4'
'y-1/4, z+1/4, -x+1/2'
'-x+1/2, -y, -z+1/2'
'x+1/4, y-1/4, -z+1/2'
'x+1/4, -y, z+1/4'
'-x+1/2, y-1/4, z+1/4'
'-z+1/2, -x, -y+1/2'
'-z+1/2, x-1/4, y+1/4'
'z+1/4, x-1/4, -y+1/2'
'z+1/4, -x, y+1/4'
'-y+1/2, -z, -x+1/2'
'y+1/4, -z, x+1/4'
'-y+1/2, z-1/4, x+1/4'
'y+1/4, z-1/4, -x+1/2'
'-x+1/2, -y+1/2, -z'
'x+1/4, y+1/4, -z'
'x+1/4, -y+1/2, z-1/4'
'-x+1/2, y+1/4, z-1/4'
'-z+1/2, -x+1/2, -y'
'-z+1/2, x+1/4, y-1/4'
'z+1/4, x+1/4, -y'
'z+1/4, -x+1/2, y-1/4'
'-y+1/2, -z+1/2, -x'
'y+1/4, -z+1/2, x-1/4'
'-y+1/2, z+1/4, x-1/4'
'y+1/4, z+1/4, -x'

loop_
_atom_site_label
_atom_site_type_symbol
_atom_site_fract_x
_atom_site_fract_y
_atom_site_fract_z
_atom_site_U_iso_or_equiv
_atom_site_adp_type
_atom_site_occupancy
_atom_site_symmetry_multiplicity
_atom_site_calc_flag
_atom_site_refinement_flags
_atom_site_disorder_assembly
_atom_site_disorder_group
Mn1 Mn 0.0000 0.5000 0.0000 0.056(3) Uani 1 6 d S . .
Mn2 Mn 0.07741(13) 0.57741(13) 0.07741(13) 0.081(3) Uani 1 3 d S . .
O1 O 0.1250 0.6250 0.1250 0.030(10) Uani 1 12 d S . .
O2 O 0.0677(12) 0.5175(9) 0.1279(8) 0.146(9) Uani 1 1 d . . .
O3 O -0.0012(10) 0.5007(12) 0.0797(8) 0.144(12) Uani 1 1 d . . .
N1 N 0.0069(9) 0.3162(11) 0.2970(13) 0.101(9) Uani 1 1 d . . .
C1 C 0.0259(16) 0.4918(15) 0.1149(17) 0.122(15) Uani 1 1 d . . .
C2 C 0.0131(19) 0.4480(12) 0.1535(13) 0.079(9) Uani 1 1 d . . .
C3 C -0.0290(16) 0.4206(17) 0.1467(13) 0.098(9) Uani 1 1 d . . .
H3 H -0.0505 0.4279 0.1187 0.117 Uiso 1 1 calc R . .
C4 C -0.0421(12) 0.3807(15) 0.1808(16) 0.101(9) Uani 1 1 d . . .
H4 H -0.0717 0.3609 0.1751 0.122 Uiso 1 1 calc R . .
C5 C -0.0114(16) 0.3713(13) 0.2220(14) 0.096(9) Uani 1 1 d . . .
C6 C 0.0290(15) 0.3986(15) 0.2305(12) 0.124(13) Uani 1 1 d . . .
H6 H 0.0479 0.3931 0.2608 0.149 Uiso 1 1 calc R . .
C7 C 0.0457(12) 0.4364(13) 0.1955(19) 0.118(11) Uani 1 1 d . . .
H7 H 0.0773 0.4533 0.1999 0.142 Uiso 1 1 calc R . .
C8 C -0.025(2) 0.3251(11) 0.2582(18) 0.106(10) Uani 1 1 d . . .
O1W O -0.1250 0.3750 0.3750 0.19(7) Uiso 0.50 12 d SP . .
O2W O -0.093(2) 0.343(2) 0.407(2) 0.25(5) Uiso 0.50 3 d SP . .

loop_
_atom_site_aniso_label
_atom_site_aniso_U_11
_atom_site_aniso_U_22
_atom_site_aniso_U_33
_atom_site_aniso_U_23
_atom_site_aniso_U_13
_atom_site_aniso_U_12
Mn1 0.056(3) 0.056(3) 0.056(3) -0.001(2) -0.001(2) -0.001(2)
Mn2 0.081(3) 0.081(3) 0.081(3) -0.013(2) -0.013(2) -0.013(2)
O1 0.030(10) 0.030(10) 0.030(10) 0.000 0.000 0.000
O2 0.26(3) 0.093(17) 0.086(16) 0.014(13) 0.015(19) 0.019(19)
O3 0.17(2) 0.20(3) 0.066(14) 0.000(16) -0.025(14) 0.054(19)
N1 0.11(2) 0.12(3) 0.071(17) 0.04(2) -0.05(2) -0.051(18)
C1 0.14(4) 0.10(4) 0.12(4) -0.04(4) 0.08(3) -0.02(3)
C2 0.11(3) 0.06(2) 0.07(3) -0.01(2) 0.01(2) 0.00(2)
C3 0.10(3) 0.08(2) 0.12(3) 0.00(3) -0.02(2) 0.02(2)
C4 0.12(3) 0.10(3) 0.09(2) 0.04(2) -0.03(3) -0.01(2)
C5 0.11(3) 0.09(2) 0.09(3) 0.02(2) -0.02(2) -0.02(2)
C6 0.14(3) 0.11(3) 0.12(3) 0.02(2) -0.02(2) -0.09(2)
C7 0.13(3) 0.09(3) 0.13(3) -0.02(2) -0.06(3) -0.06(2)
C8 0.11(3) 0.10(3) 0.11(3) 0.01(3) -0.01(2) -0.06(3)

loop_
_geom_bond_atom_site_label_1
_geom_bond_atom_site_label_2
_geom_bond_distance
_geom_bond_site_symmetry_2
_geom_bond_publ_flag
Mn1 O3 2.05(2) 93 ?
Mn1 O3 2.05(2) 45_455 ?
Mn1 O3 2.05(2) . ?
Mn1 O3 2.05(2) 49_565 ?
Mn1 O3 2.05(2) 17_554 ?
Mn1 O3 2.05(2) 65 ?
Mn2 O2 2.03(2) 17_554 ?
Mn2 O2 2.03(2) . ?
Mn2 O2 2.03(2) 45_455 ?
Mn2 O1 2.124(6) . ?
O1 Mn2 2.124(6) 2_565 ?
O1 Mn2 2.124(6) 4_565 ?
O1 Mn2 2.124(6) 3 ?
O2 C1 1.31(4) . ?
O3 C1 1.17(5) . ?
N1 C8 1.32(4) . ?
N1 C8 1.34(3) 7 ?
C1 C2 1.54(5) . ?
C2 C3 1.30(3) . ?
C2 C7 1.40(3) . ?
C3 C4 1.39(4) . ?
C3 H3 0.9300 . ?
C4 C5 1.35(3) . ?
C4 H4 0.9300 . ?
C5 C6 1.28(3) . ?
C5 C8 1.55(4) . ?
C6 C7 1.39(4) . ?
C6 H6 0.9300 . ?
C7 H7 0.9300 . ?
C8 N1 1.34(3) 10 ?
O1W O2W 1.42(10) 27_455 ?
O1W O2W 1.42(10) . ?
O1W O2W 1.42(10) 16 ?
O1W O2W 1.42(10) 38_455 ?
